data_1571656
loop_
_publ_author_name
'Liu, Xin-Ran'
'Cui, Peng-Fei'
'Garc&#xed;a-Rodeja, Yago'
'Sol&#xe0;, Miquel'
'Jin, Guo-Xin'

_publ_section_title
;
 Formation and reactivity of a unique M&#x22ef;C-H interaction stabilized
 by carborane cages.
;
_journal_issue 24
_journal_name_full 'Chemical science'
_journal_page_first 9274
_journal_page_last 9280
_journal_paper_doi 10.1039/d4sc01158a
_journal_volume 15
_journal_year 2024
_chemical_formula_sum 'C22 H41 B20 N2 Rh S2'
_chemical_formula_weight 716.80
_space_group_crystal_system monoclinic
_space_group_IT_number 14
_space_group_name_Hall '-P 2ybc'
_space_group_name_H-M_alt 'P 1 21/c 1'
_atom_sites_solution_hydrogens mixed
_audit_creation_method SHELXL-2019/2
_audit_update_record
;
2023-11-12 deposited with the CCDC.	2024-05-16 downloaded from the CCDC.
;
_cell_angle_alpha 90
_cell_angle_beta 99.388(8)
_cell_angle_gamma 90
_cell_formula_units_Z 4
_cell_length_a 19.052(2)
_cell_length_b 13.3058(15)
_cell_length_c 13.995(2)
_cell_measurement_reflns_used 9950
_cell_measurement_temperature 173(2)
_cell_measurement_theta_max 47.20
_cell_measurement_theta_min 3.39
_cell_volume 3500.2(7)
_computing_cell_refinement 'Bruker SAINT'
_computing_data_collection 'Bruker APEX2'
_computing_data_reduction 'Bruker SAINT'
_computing_molecular_graphics 'Bruker SHELXTL'
_computing_publication_material 'Bruker SHELXTL'
_computing_structure_refinement 'SHELXL-2019/2 (Sheldrick, 2019)'
_computing_structure_solution 'SHELXT 2018/2 (Sheldrick, 2018)'
_diffrn_ambient_temperature 173(2)
_diffrn_measured_fraction_theta_full 0.981
_diffrn_measured_fraction_theta_max 0.981
_diffrn_measurement_device_type 'Bruker APEX-II CCD'
_diffrn_measurement_method '\f and \w scans'
_diffrn_radiation_type GaK\a
_diffrn_radiation_wavelength 1.34139
_diffrn_reflns_av_R_equivalents 0.0708
_diffrn_reflns_av_unetI/netI 0.0885
_diffrn_reflns_Laue_measured_fraction_full 0.981
_diffrn_reflns_Laue_measured_fraction_max 0.981
_diffrn_reflns_limit_h_max 17
_diffrn_reflns_limit_h_min -21
_diffrn_reflns_limit_k_max 14
_diffrn_reflns_limit_k_min -13
_diffrn_reflns_limit_l_max 15
_diffrn_reflns_limit_l_min -15
_diffrn_reflns_number 17259
_diffrn_reflns_point_group_measured_fraction_full 0.981
_diffrn_reflns_point_group_measured_fraction_max 0.981
_diffrn_reflns_theta_full 48.177
_diffrn_reflns_theta_max 48.177
_diffrn_reflns_theta_min 3.541
_exptl_absorpt_coefficient_mu 3.494
_exptl_absorpt_correction_T_max 0.750
_exptl_absorpt_correction_T_min 0.512
_exptl_absorpt_correction_type multi-scan
_exptl_absorpt_process_details sadabs
_exptl_crystal_colour black
_exptl_crystal_density_diffrn 1.360
_exptl_crystal_description block
_exptl_crystal_F_000 1456
_exptl_crystal_size_max 0.250
_exptl_crystal_size_mid 0.220
_exptl_crystal_size_min 0.180
_refine_diff_density_max 1.560
_refine_diff_density_min -1.785
_refine_diff_density_rms 0.163
_refine_ls_extinction_method none
_refine_ls_goodness_of_fit_ref 1.099
_refine_ls_hydrogen_treatment mixed
_refine_ls_matrix_type full
_refine_ls_number_parameters 441
_refine_ls_number_reflns 4930
_refine_ls_number_restraints 8
_refine_ls_restrained_S_all 1.099
_refine_ls_R_factor_all 0.1225
_refine_ls_R_factor_gt 0.0767
_refine_ls_shift/su_max 0.001
_refine_ls_shift/su_mean 0.000
_refine_ls_structure_factor_coef Fsqd
_refine_ls_weighting_details 'w=1/[\s^2^(Fo^2^)+(0.1128P)^2^+18.1134P] where P=(Fo^2^+2Fc^2^)/3'
_refine_ls_weighting_scheme calc
_refine_ls_wR_factor_gt 0.1908
_refine_ls_wR_factor_ref 0.2238
_reflns_Friedel_coverage 0.000
_reflns_number_gt 3307
_reflns_number_total 4930
_reflns_threshold_expression 'I > 2\s(I)'
_cod_data_source_file d4sc01158a2.cif
_cod_data_source_block 230802g_0ma_a
_cod_depositor_comments 'Adding full bibliography for 1571656--1571663.cif.'
_cod_original_cell_volume 3500.2(8)
_cod_original_sg_symbol_H-M 'P 21/c'
_cod_database_code 1571656
_shelx_shelxl_version_number 2019/2
_shelx_space_group_comment
; 
The symmetry employed for this shelxl refinement is uniquely defined 
by the following loop, which should always be used as a source of 
symmetry information in preference to the above space-group names. 
They are only intended as comments. 
;
_shelx_estimated_absorpt_t_min 0.475
_shelx_estimated_absorpt_t_max 0.572

loop_
_space_group_symop_operation_xyz
'x, y, z'
'-x, y+1/2, -z+1/2'
'-x, -y, -z'
'x, -y-1/2, z-1/2'

loop_
_atom_site_label
_atom_site_type_symbol
_atom_site_fract_x
_atom_site_fract_y
_atom_site_fract_z
_atom_site_U_iso_or_equiv
_atom_site_adp_type
_atom_site_occupancy
_atom_site_site_symmetry_order
_atom_site_calc_flag
_atom_site_refinement_flags_posn
_atom_site_refinement_flags_adp
_atom_site_refinement_flags_occupancy
_atom_site_disorder_assembly
_atom_site_disorder_group
Rh1 Rh 0.29394(4) 0.41273(5) 0.63836(5) 0.0292(3) Uani 1 1 d . . . . .
S1 S 0.40830(13) 0.45995(16) 0.71841(18) 0.0337(6) Uani 1 1 d . . . . .
S2 S 0.23918(14) 0.55621(16) 0.69300(18) 0.0356(7) Uani 1 1 d . . . . .
N1 N 0.4052(4) 0.2777(5) 0.8104(6) 0.0315(19) Uani 1 1 d . . . . .
N2 N 0.1681(4) 0.4232(5) 0.7931(6) 0.0317(19) Uani 1 1 d . . . . .
C1 C 0.5169(5) 0.3552(6) 0.8232(7) 0.033(2) Uani 1 1 d . . . . .
C2 C 0.5463(5) 0.2602(7) 0.8957(7) 0.034(2) Uani 1 1 d D . . . .
H2 H 0.516(4) 0.211(5) 0.922(6) 0.02(2) Uiso 1 1 d D . . . .
B3 B 0.5636(7) 0.2575(7) 0.7788(9) 0.036(3) Uani 1 1 d . . . . .
H3 H 0.539892 0.203823 0.720745 0.043 Uiso 1 1 calc R U . . .
B4 B 0.5804(6) 0.3847(9) 0.7539(10) 0.043(3) Uani 1 1 d . . . . .
H4 H 0.567886 0.415010 0.678415 0.052 Uiso 1 1 calc R U . . .
B5 B 0.5697(6) 0.4600(8) 0.8587(10) 0.044(3) Uani 1 1 d . . . . .
H5 H 0.550398 0.539588 0.851626 0.053 Uiso 1 1 calc R U . . .
B6 B 0.5460(7) 0.3777(8) 0.9477(9) 0.040(3) Uani 1 1 d . . . . .
H6 H 0.510224 0.401929 0.999400 0.048 Uiso 1 1 calc R U . . .
B7 B 0.6270(6) 0.2182(8) 0.8799(8) 0.032(3) Uani 1 1 d . . . . .
H7 H 0.645528 0.138285 0.887970 0.038 Uiso 1 1 calc R U . . .
B8 B 0.6514(6) 0.3008(9) 0.7912(9) 0.040(3) Uani 1 1 d . . . . .
H8 H 0.687596 0.275908 0.740188 0.048 Uiso 1 1 calc R U . . .
B9 B 0.6549(7) 0.4245(8) 0.8380(10) 0.048(3) Uani 1 1 d . . . . .
H9 H 0.693167 0.481362 0.817342 0.058 Uiso 1 1 calc R U . . .
B10 B 0.6319(7) 0.4207(8) 0.9583(10) 0.045(3) Uani 1 1 d . . . . .
H10 H 0.654601 0.474273 1.017032 0.055 Uiso 1 1 calc R U . . .
B11 B 0.6146(7) 0.2917(8) 0.9825(9) 0.040(3) Uani 1 1 d . . . . .
H11 H 0.624864 0.259208 1.057318 0.048 Uiso 1 1 calc R U . . .
B12 B 0.6834(7) 0.3217(8) 0.9154(10) 0.045(3) Uani 1 1 d . . . . .
H12 H 0.740842 0.310633 0.946668 0.053 Uiso 1 1 calc R U . . .
B13 B 0.1281(7) 0.6104(9) 0.9119(9) 0.043(3) Uani 1 1 d . . . . .
H13 H 0.164717 0.571856 0.971396 0.052 Uiso 1 1 calc R U . . .
B14 B 0.1579(7) 0.7072(8) 0.8406(9) 0.043(3) Uani 1 1 d . . . . .
H14 H 0.214638 0.732782 0.854065 0.052 Uiso 1 1 calc R U . . .
B15 B 0.1068(6) 0.7003(9) 0.7199(9) 0.043(3) Uani 1 1 d . . . . .
H15 H 0.130499 0.722124 0.654738 0.051 Uiso 1 1 calc R U . . .
B16 B 0.0469(7) 0.5973(9) 0.7157(11) 0.049(3) Uani 1 1 d . . . . .
H16 H 0.031473 0.550030 0.649330 0.059 Uiso 1 1 calc R U . . .
B17 B 0.0378(7) 0.6329(10) 0.9177(11) 0.058(4) Uani 1 1 d . . . . .
H17 H 0.014538 0.609196 0.982678 0.070 Uiso 1 1 calc R U . . .
B18 B 0.0971(7) 0.7347(10) 0.9211(11) 0.056(4) Uani 1 1 d . . . . .
H18 H 0.113185 0.780237 0.988447 0.067 Uiso 1 1 calc R U . . .
B19 B 0.0849(6) 0.7913(9) 0.8034(9) 0.044(3) Uani 1 1 d . . . . .
H19 H 0.093225 0.873650 0.793113 0.053 Uiso 1 1 calc R U . . .
B20 B 0.0167(7) 0.7225(9) 0.7263(10) 0.049(4) Uani 1 1 d . . . . .
H20 H -0.020057 0.759677 0.665989 0.059 Uiso 1 1 calc R U . . .
B21 B -0.0122(7) 0.6254(10) 0.7964(11) 0.055(4) Uani 1 1 d . . . . .
H21 H -0.068328 0.597230 0.781770 0.066 Uiso 1 1 calc R U . . .
B22 B 0.0112(7) 0.7444(9) 0.8523(10) 0.050(4) Uani 1 1 d . . . . .
H22 H -0.029633 0.796001 0.874798 0.060 Uiso 1 1 calc R U . . .
C3 C 0.4385(5) 0.3563(6) 0.7877(7) 0.034(2) Uani 1 1 d . . . . .
C4 C 0.3318(5) 0.2713(6) 0.7893(7) 0.030(2) Uani 1 1 d . . . . .
C5 C 0.2874(5) 0.3580(7) 0.7919(7) 0.030(2) Uani 1 1 d . . . . .
H5A H 0.309(6) 0.420(7) 0.810(8) 0.05(3) Uiso 1 1 d . . . . .
C6 C 0.2128(5) 0.3449(6) 0.7817(7) 0.029(2) Uani 1 1 d . . . . .
C7 C 0.1846(5) 0.2484(7) 0.7726(7) 0.036(2) Uani 1 1 d . . . . .
H7A H 0.134785 0.238684 0.768264 0.043 Uiso 1 1 calc R U . . .
C8 C 0.2295(5) 0.1653(7) 0.7696(7) 0.034(2) Uani 1 1 d . . . . .
H8A H 0.209321 0.099983 0.761209 0.041 Uiso 1 1 calc R U . . .
C9 C 0.3012(5) 0.1761(6) 0.7786(7) 0.034(2) Uani 1 1 d . . . . .
H9A H 0.330568 0.118475 0.777548 0.041 Uiso 1 1 calc R U . . .
C10 C 0.1789(5) 0.5132(7) 0.7622(7) 0.035(2) Uani 1 1 d . . . . .
C11 C 0.1288(5) 0.5947(6) 0.7883(7) 0.031(2) Uani 1 1 d . . . . .
C12 C 0.0600(6) 0.5530(8) 0.8333(8) 0.046(3) Uani 1 1 d D . . . .
H12A H 0.057(4) 0.476(4) 0.829(6) 0.03(2) Uiso 1 1 d D . . . .
C13 C 0.2146(5) 0.3918(7) 0.5067(6) 0.031(2) Uani 1 1 d . . . . .
C14 C 0.2701(5) 0.4577(6) 0.4864(6) 0.031(2) Uani 1 1 d . . . . .
C15 C 0.3354(5) 0.4024(7) 0.5033(7) 0.034(2) Uani 1 1 d . . . . .
C16 C 0.3201(5) 0.3022(7) 0.5330(7) 0.034(2) Uani 1 1 d . . . . .
C17 C 0.2459(5) 0.2960(7) 0.5318(6) 0.032(2) Uani 1 1 d . U . . .
C18 C 0.1369(5) 0.4179(8) 0.4887(8) 0.049(3) Uani 1 1 d . . . . .
H18A H 0.115335 0.393780 0.424447 0.074 Uiso 1 1 calc R U . . .
H18B H 0.131396 0.491031 0.491746 0.074 Uiso 1 1 calc R U . . .
H18C H 0.113389 0.386086 0.538103 0.074 Uiso 1 1 calc R U . . .
C19 C 0.2581(6) 0.5613(7) 0.4466(7) 0.041(3) Uani 1 1 d . . . . .
H19A H 0.304065 0.593785 0.445164 0.062 Uiso 1 1 calc R U . . .
H19B H 0.231212 0.600288 0.487832 0.062 Uiso 1 1 calc R U . . .
H19C H 0.231147 0.557906 0.380800 0.062 Uiso 1 1 calc R U . . .
C20 C 0.4063(6) 0.4380(8) 0.4836(8) 0.046(3) Uani 1 1 d . . . . .
H20A H 0.413321 0.415091 0.419251 0.068 Uiso 1 1 calc R U . . .
H20B H 0.444029 0.410689 0.532643 0.068 Uiso 1 1 calc R U . . .
H20C H 0.407835 0.511628 0.485840 0.068 Uiso 1 1 calc R U . . .
C21 C 0.3736(6) 0.2173(8) 0.5532(8) 0.053(3) Uani 1 1 d . . . . .
H21A H 0.359762 0.172685 0.602589 0.079 Uiso 1 1 calc R U . . .
H21B H 0.420893 0.245237 0.576461 0.079 Uiso 1 1 calc R U . . .
H21C H 0.374681 0.179239 0.493491 0.079 Uiso 1 1 calc R U . . .
C22 C 0.2048(6) 0.2019(7) 0.5409(7) 0.051(3) Uani 1 1 d . . . . .
H22A H 0.185767 0.176231 0.476162 0.076 Uiso 1 1 calc R U . . .
H22B H 0.165400 0.216315 0.575926 0.076 Uiso 1 1 calc R U . . .
H22C H 0.236148 0.151345 0.576443 0.076 Uiso 1 1 calc R U . . .

loop_
_atom_site_aniso_label
_atom_site_aniso_U_11
_atom_site_aniso_U_22
_atom_site_aniso_U_33
_atom_site_aniso_U_23
_atom_site_aniso_U_13
_atom_site_aniso_U_12
Rh1 0.0373(5) 0.0236(4) 0.0283(5) 0.0005(3) 0.0095(4) 0.0010(3)
S1 0.0418(16) 0.0243(11) 0.0355(15) 0.0034(10) 0.0079(13) -0.0009(10)
S2 0.0458(16) 0.0268(12) 0.0380(16) -0.0012(11) 0.0180(13) 0.0026(11)
N1 0.038(5) 0.026(4) 0.032(5) 0.002(3) 0.008(4) 0.000(4)
N2 0.040(5) 0.029(4) 0.030(5) 0.003(4) 0.019(4) 0.001(4)
C1 0.040(6) 0.021(5) 0.035(6) 0.004(4) 0.003(5) -0.001(4)
C2 0.040(6) 0.032(5) 0.033(6) 0.000(4) 0.016(5) 0.002(5)
B3 0.053(8) 0.018(5) 0.039(7) 0.002(5) 0.017(6) 0.005(5)
B4 0.035(7) 0.050(7) 0.046(8) 0.014(6) 0.014(7) 0.000(6)
B5 0.042(8) 0.022(5) 0.067(10) 0.004(6) 0.004(7) -0.004(5)
B6 0.049(8) 0.036(6) 0.033(7) -0.007(5) 0.001(6) 0.007(6)
B7 0.032(7) 0.030(6) 0.032(7) -0.003(5) 0.000(6) 0.006(5)
B8 0.031(7) 0.046(7) 0.039(8) 0.012(6) -0.002(6) 0.009(6)
B9 0.047(8) 0.037(7) 0.060(9) 0.016(6) 0.005(7) -0.003(6)
B10 0.041(8) 0.031(6) 0.060(9) -0.008(6) -0.004(7) -0.002(5)
B11 0.049(8) 0.035(6) 0.031(7) -0.004(5) -0.002(6) 0.009(6)
B12 0.040(8) 0.038(7) 0.052(9) 0.002(6) -0.003(7) -0.008(6)
B13 0.045(8) 0.063(8) 0.027(7) -0.001(6) 0.019(6) 0.005(6)
B14 0.038(8) 0.034(6) 0.058(9) -0.021(6) 0.008(7) -0.003(5)
B15 0.035(7) 0.049(7) 0.044(8) -0.003(6) 0.005(6) 0.006(6)
B16 0.041(8) 0.049(7) 0.059(9) -0.009(6) 0.015(7) 0.011(6)
B17 0.053(9) 0.051(8) 0.077(11) 0.001(8) 0.026(8) 0.001(7)
B18 0.060(9) 0.056(8) 0.057(10) -0.011(7) 0.030(8) 0.018(7)
B19 0.042(8) 0.044(7) 0.048(8) -0.012(6) 0.015(7) -0.005(6)
B20 0.040(8) 0.054(8) 0.052(9) 0.007(7) 0.003(7) 0.026(6)
B21 0.030(8) 0.048(7) 0.087(12) -0.010(8) 0.009(8) 0.004(6)
B22 0.048(8) 0.046(7) 0.062(9) -0.006(7) 0.024(7) 0.021(6)
C3 0.044(7) 0.025(5) 0.035(6) 0.000(4) 0.012(5) 0.005(4)
C4 0.029(6) 0.028(5) 0.032(6) 0.001(4) 0.004(5) 0.004(4)
C5 0.037(6) 0.026(5) 0.028(6) 0.006(4) 0.003(5) 0.002(4)
C6 0.041(6) 0.020(4) 0.026(6) 0.000(4) 0.006(5) -0.001(4)
C7 0.031(6) 0.045(6) 0.030(6) -0.001(5) 0.001(5) -0.001(5)
C8 0.041(7) 0.030(5) 0.030(6) 0.003(4) 0.003(5) -0.009(5)
C9 0.041(7) 0.022(5) 0.039(6) 0.001(4) 0.004(5) -0.001(4)
C10 0.035(6) 0.045(6) 0.028(6) -0.002(5) 0.012(5) -0.003(5)
C11 0.035(6) 0.031(5) 0.026(6) -0.002(4) 0.005(5) 0.000(4)
C12 0.048(7) 0.033(5) 0.058(8) -0.006(5) 0.015(6) 0.001(5)
C13 0.029(6) 0.044(6) 0.014(5) 0.000(4) -0.011(4) -0.009(4)
C14 0.049(7) 0.029(5) 0.016(5) -0.006(4) 0.005(5) 0.000(5)
C15 0.038(6) 0.034(5) 0.030(6) 0.002(4) 0.007(5) 0.007(4)
C16 0.041(6) 0.028(5) 0.034(6) -0.006(4) 0.009(5) -0.004(4)
C17 0.045(6) 0.031(4) 0.015(5) -0.008(4) -0.006(4) -0.009(4)
C18 0.031(6) 0.065(7) 0.046(7) -0.002(6) -0.014(6) -0.008(5)
C19 0.064(8) 0.032(5) 0.025(6) 0.009(4) -0.003(5) 0.005(5)
C20 0.048(7) 0.056(6) 0.037(7) 0.004(5) 0.020(6) -0.013(5)
C21 0.062(8) 0.046(6) 0.055(8) -0.001(6) 0.022(6) 0.029(6)
C22 0.086(9) 0.038(6) 0.028(6) -0.005(5) 0.011(6) -0.024(6)

loop_
_atom_type_symbol
_atom_type_description
_atom_type_scat_dispersion_real
_atom_type_scat_dispersion_imag
_atom_type_scat_source
C C 0.0137 0.0067 'International Tables Vol C Tables 4.2.6.8 and 6.1.1.4'
H H 0.0000 0.0000 'International Tables Vol C Tables 4.2.6.8 and 6.1.1.4'
B B 0.0070 0.0029 'International Tables Vol C Tables 4.2.6.8 and 6.1.1.4'
N N 0.0241 0.0134 'International Tables Vol C Tables 4.2.6.8 and 6.1.1.4'
Rh Rh -0.0161 2.8414 'International Tables Vol C Tables 4.2.6.8 and 6.1.1.4'
S S 0.2925 0.4295 'International Tables Vol C Tables 4.2.6.8 and 6.1.1.4'

loop_
_geom_angle_atom_site_label_1
_geom_angle_atom_site_label_2
_geom_angle_atom_site_label_3
_geom_angle
_geom_angle_site_symmetry_1
_geom_angle_site_symmetry_3
_geom_angle_publ_flag
C15 Rh1 C14 38.4(3) . . ?
C15 Rh1 C16 38.5(3) . . ?
C14 Rh1 C16 64.1(3) . . ?
C15 Rh1 C13 64.0(4) . . ?
C14 Rh1 C13 38.3(3) . . ?
C16 Rh1 C13 63.5(4) . . ?
C15 Rh1 C17 62.9(3) . . ?
C14 Rh1 C17 62.9(3) . . ?
C16 Rh1 C17 37.1(3) . . ?
C13 Rh1 C17 37.4(3) . . ?
C15 Rh1 C5 151.7(3) . . ?
C14 Rh1 C5 164.9(4) . . ?
C16 Rh1 C5 118.0(3) . . ?
C13 Rh1 C5 127.6(4) . . ?
C17 Rh1 C5 109.0(3) . . ?
C15 Rh1 S2 125.2(2) . . ?
C14 Rh1 S2 93.5(2) . . ?
C16 Rh1 S2 156.8(3) . . ?
C13 Rh1 S2 95.4(3) . . ?
C17 Rh1 S2 128.4(3) . . ?
C5 Rh1 S2 81.9(2) . . ?
C15 Rh1 S1 89.5(3) . . ?
C14 Rh1 S1 114.7(3) . . ?
C16 Rh1 S1 101.7(3) . . ?
C13 Rh1 S1 152.0(3) . . ?
C17 Rh1 S1 138.0(3) . . ?
C5 Rh1 S1 80.0(3) . . ?
S2 Rh1 S1 93.06(9) . . ?
C3 S1 Rh1 104.5(4) . . ?
C10 S2 Rh1 106.6(3) . . ?
C3 N1 C4 121.3(8) . . ?
C10 N2 C6 121.7(8) . . ?
C3 C1 C2 115.5(7) . . ?
C3 C1 B4 124.6(8) . . ?
C2 C1 B4 108.7(7) . . ?
C3 C1 B5 125.9(8) . . ?
C2 C1 B5 108.3(8) . . ?
B4 C1 B5 63.3(7) . . ?
C3 C1 B3 115.3(8) . . ?
C2 C1 B3 60.6(6) . . ?
B4 C1 B3 61.4(6) . . ?
B5 C1 B3 113.1(8) . . ?
C3 C1 B6 117.6(8) . . ?
C2 C1 B6 60.4(6) . . ?
B4 C1 B6 112.5(8) . . ?
B5 C1 B6 60.6(7) . . ?
B3 C1 B6 112.4(8) . . ?
C1 C2 B11 113.3(7) . . ?
C1 C2 B7 113.4(7) . . ?
B11 C2 B7 64.1(6) . . ?
C1 C2 B3 62.2(6) . . ?
B11 C2 B3 116.5(8) . . ?
B7 C2 B3 63.1(6) . . ?
C1 C2 B6 62.8(6) . . ?
B11 C2 B6 61.6(6) . . ?
B7 C2 B6 115.0(8) . . ?
B3 C2 B6 115.8(7) . . ?
C1 C2 H2 125(5) . . ?
B11 C2 H2 109(5) . . ?
B7 C2 H2 116(5) . . ?
B3 C2 H2 124(5) . . ?
B6 C2 H2 113(5) . . ?
C2 B3 C1 57.2(5) . . ?
C2 B3 B8 103.1(9) . . ?
C1 B3 B8 104.7(8) . . ?
C2 B3 B4 103.6(8) . . ?
C1 B3 B4 58.4(6) . . ?
B8 B3 B4 60.2(6) . . ?
C2 B3 B7 57.4(6) . . ?
C1 B3 B7 104.8(8) . . ?
B8 B3 B7 60.3(7) . . ?
B4 B3 B7 108.4(9) . . ?
C2 B3 H3 125.9 . . ?
C1 B3 H3 124.3 . . ?
B8 B3 H3 123.2 . . ?
B4 B3 H3 122.1 . . ?
B7 B3 H3 122.0 . . ?
C1 B4 B8 105.4(8) . . ?
C1 B4 B3 60.2(6) . . ?
B8 B4 B3 59.4(7) . . ?
C1 B4 B9 104.8(9) . . ?
B8 B4 B9 60.0(7) . . ?
B3 B4 B9 107.9(9) . . ?
C1 B4 B5 59.1(6) . . ?
B8 B4 B5 107.0(9) . . ?
B3 B4 B5 108.8(8) . . ?
B9 B4 B5 58.8(7) . . ?
C1 B4 H4 123.7 . . ?
B8 B4 H4 122.7 . . ?
B3 B4 H4 120.9 . . ?
B9 B4 H4 122.9 . . ?
B5 B4 H4 121.9 . . ?
C1 B5 B10 105.8(8) . . ?
C1 B5 B9 104.1(8) . . ?
B10 B5 B9 61.9(8) . . ?
C1 B5 B6 60.3(6) . . ?
B10 B5 B6 58.3(7) . . ?
B9 B5 B6 107.3(8) . . ?
C1 B5 B4 57.6(6) . . ?
B10 B5 B4 109.0(8) . . ?
B9 B5 B4 59.4(7) . . ?
B6 B5 B4 107.5(8) . . ?
C1 B5 H5 124.4 . . ?
B10 B5 H5 121.4 . . ?
B9 B5 H5 122.5 . . ?
B6 B5 H5 122.0 . . ?
B4 B5 H5 121.9 . . ?
B10 B6 C2 105.6(8) . . ?
B10 B6 B11 62.3(7) . . ?
C2 B6 B11 58.0(6) . . ?
B10 B6 C1 106.5(9) . . ?
C2 B6 C1 56.8(6) . . ?
B11 B6 C1 105.4(8) . . ?
B10 B6 B5 60.4(7) . . ?
C2 B6 B5 104.2(8) . . ?
B11 B6 B5 109.7(9) . . ?
C1 B6 B5 59.1(6) . . ?
B10 B6 H6 121.3 . . ?
C2 B6 H6 125.3 . . ?
B11 B6 H6 121.1 . . ?
C1 B6 H6 124.0 . . ?
B5 B6 H6 121.8 . . ?
C2 B7 B12 103.3(8) . . ?
C2 B7 B8 103.6(7) . . ?
B12 B7 B8 59.9(7) . . ?
C2 B7 B3 59.5(6) . . ?
B12 B7 B3 107.3(8) . . ?
B8 B7 B3 59.0(6) . . ?
C2 B7 B11 57.9(6) . . ?
B12 B7 B11 60.0(7) . . ?
B8 B7 B11 107.9(8) . . ?
B3 B7 B11 108.4(7) . . ?
C2 B7 H7 125.5 . . ?
B12 B7 H7 123.0 . . ?
B8 B7 H7 123.0 . . ?
B3 B7 H7 121.4 . . ?
B11 B7 H7 121.3 . . ?
B3 B8 B4 60.3(6) . . ?
B3 B8 B12 108.6(9) . . ?
B4 B8 B12 108.4(9) . . ?
B3 B8 B9 108.7(8) . . ?
B4 B8 B9 60.1(7) . . ?
B12 B8 B9 60.2(7) . . ?
B3 B8 B7 60.7(6) . . ?
B4 B8 B7 108.8(8) . . ?
B12 B8 B7 59.8(6) . . ?
B9 B8 B7 108.4(9) . . ?
B3 B8 H8 121.1 . . ?
B4 B8 H8 121.4 . . ?
B12 B8 H8 121.6 . . ?
B9 B8 H8 121.4 . . ?
B7 B8 H8 121.4 . . ?
B5 B9 B8 109.3(9) . . ?
B5 B9 B4 61.9(7) . . ?
B8 B9 B4 59.9(7) . . ?
B5 B9 B12 107.7(9) . . ?
B8 B9 B12 59.9(7) . . ?
B4 B9 B12 107.9(8) . . ?
B5 B9 B10 58.9(7) . . ?
B8 B9 B10 108.5(8) . . ?
B4 B9 B10 108.7(9) . . ?
B12 B9 B10 60.4(7) . . ?
B5 B9 H9 121.2 . . ?
B8 B9 H9 121.3 . . ?
B4 B9 H9 121.1 . . ?
B12 B9 H9 122.1 . . ?
B10 B9 H9 121.7 . . ?
B6 B10 B5 61.3(7) . . ?
B6 B10 B11 59.6(7) . . ?
B5 B10 B11 108.3(9) . . ?
B6 B10 B12 106.9(8) . . ?
B5 B10 B12 106.7(9) . . ?
B11 B10 B12 59.3(6) . . ?
B6 B10 B9 107.5(9) . . ?
B5 B10 B9 59.2(7) . . ?
B11 B10 B9 106.5(8) . . ?
B12 B10 B9 58.9(7) . . ?
B6 B10 H10 121.6 . . ?
B5 B10 H10 121.5 . . ?
B11 B10 H10 122.2 . . ?
B12 B10 H10 123.0 . . ?
B9 B10 H10 122.8 . . ?
C2 B11 B6 60.4(6) . . ?
C2 B11 B12 103.0(8) . . ?
B6 B11 B12 106.8(9) . . ?
C2 B11 B7 58.0(6) . . ?
B6 B11 B7 109.0(8) . . ?
B12 B11 B7 59.5(6) . . ?
C2 B11 B10 104.3(8) . . ?
B6 B11 B10 58.1(7) . . ?
B12 B11 B10 60.7(7) . . ?
B7 B11 B10 108.7(9) . . ?
C2 B11 H11 125.1 . . ?
B6 B11 H11 121.5 . . ?
B12 B11 H11 123.4 . . ?
B7 B11 H11 121.0 . . ?
B10 B11 H11 122.5 . . ?
B7 B12 B8 60.3(7) . . ?
B7 B12 B9 108.5(9) . . ?
B8 B12 B9 59.9(7) . . ?
B7 B12 B11 60.5(6) . . ?
B8 B12 B11 108.6(9) . . ?
B9 B12 B11 108.5(9) . . ?
B7 B12 B10 108.9(8) . . ?
B8 B12 B10 108.9(9) . . ?
B9 B12 B10 60.7(7) . . ?
B11 B12 B10 60.0(7) . . ?
B7 B12 H12 121.2 . . ?
B8 B12 H12 121.4 . . ?
B9 B12 H12 121.4 . . ?
B11 B12 H12 121.5 . . ?
B10 B12 H12 121.1 . . ?
C12 B13 C11 56.3(6) . . ?
C12 B13 B17 57.9(7) . . ?
C11 B13 B17 103.4(9) . . ?
C12 B13 B18 103.6(9) . . ?
C11 B13 B18 104.0(9) . . ?
B17 B13 B18 59.8(7) . . ?
C12 B13 B14 103.8(9) . . ?
C11 B13 B14 58.3(6) . . ?
B17 B13 B14 107.8(9) . . ?
B18 B13 B14 60.3(7) . . ?
C12 B13 H13 125.5 . . ?
C11 B13 H13 125.3 . . ?
B17 B13 H13 122.6 . . ?
B18 B13 H13 123.3 . . ?
B14 B13 H13 122.1 . . ?
C11 B14 B13 59.8(6) . . ?
C11 B14 B18 104.5(8) . . ?
B13 B14 B18 59.6(7) . . ?
C11 B14 B19 103.8(8) . . ?
B13 B14 B19 108.1(8) . . ?
B18 B14 B19 60.2(7) . . ?
C11 B14 B15 58.1(6) . . ?
B13 B14 B15 108.3(9) . . ?
B18 B14 B15 107.2(9) . . ?
B19 B14 B15 59.2(7) . . ?
C11 B14 H14 124.9 . . ?
B13 B14 H14 120.9 . . ?
B18 B14 H14 122.7 . . ?
B19 B14 H14 122.8 . . ?
B15 B14 H14 122.1 . . ?
C11 B15 B20 105.2(9) . . ?
C11 B15 B16 58.9(7) . . ?
B20 B15 B16 60.3(7) . . ?
C11 B15 B19 104.7(9) . . ?
B20 B15 B19 61.1(7) . . ?
B16 B15 B19 109.2(9) . . ?
C11 B15 B14 58.3(6) . . ?
B20 B15 B14 108.9(9) . . ?
B16 B15 B14 108.4(9) . . ?
B19 B15 B14 60.0(7) . . ?
C11 B15 H15 125.0 . . ?
B20 B15 H15 121.6 . . ?
B16 B15 H15 120.9 . . ?
B19 B15 H15 121.8 . . ?
B14 B15 H15 121.4 . . ?
C11 B16 C12 56.9(7) . . ?
C11 B16 B21 103.8(9) . . ?
C12 B16 B21 57.9(7) . . ?
C11 B16 B20 104.2(9) . . ?
C12 B16 B20 103.8(9) . . ?
B21 B16 B20 59.8(7) . . ?
C11 B16 B15 58.6(7) . . ?
C12 B16 B15 103.8(10) . . ?
B21 B16 B15 106.8(9) . . ?
B20 B16 B15 59.3(7) . . ?
C11 B16 H16 124.7 . . ?
C12 B16 H16 125.1 . . ?
B21 B16 H16 122.8 . . ?
B20 B16 H16 123.4 . . ?
B15 B16 H16 122.7 . . ?
C12 B17 B18 105.7(9) . . ?
C12 B17 B13 60.2(7) . . ?
B18 B17 B13 60.3(7) . . ?
C12 B17 B22 104.4(10) . . ?
B18 B17 B22 59.9(8) . . ?
B13 B17 B22 108.5(9) . . ?
C12 B17 B21 57.6(7) . . ?
B18 B17 B21 107.8(10) . . ?
B13 B17 B21 108.4(10) . . ?
B22 B17 B21 60.0(8) . . ?
C12 B17 H17 124.5 . . ?
B18 B17 H17 122.1 . . ?
B13 B17 H17 120.5 . . ?
B22 B17 H17 122.5 . . ?
B21 B17 H17 122.0 . . ?
B17 B18 B22 60.4(8) . . ?
B17 B18 B13 59.9(7) . . ?
B22 B18 B13 108.7(10) . . ?
B17 B18 B14 107.8(9) . . ?
B22 B18 B14 108.1(10) . . ?
B13 B18 B14 60.1(6) . . ?
B17 B18 B19 108.2(11) . . ?
B22 B18 B19 59.8(7) . . ?
B13 B18 B19 108.7(9) . . ?
B14 B18 B19 60.3(7) . . ?
B17 B18 H18 121.8 . . ?
B22 B18 H18 121.5 . . ?
B13 B18 H18 121.3 . . ?
B14 B18 H18 121.8 . . ?
B19 B18 H18 121.5 . . ?
B22 B19 B15 107.4(8) . . ?
B22 B19 B18 59.3(8) . . ?
B15 B19 B18 108.0(9) . . ?
B22 B19 B14 107.1(9) . . ?
B15 B19 B14 60.8(7) . . ?
B18 B19 B14 59.6(7) . . ?
B22 B19 B20 60.8(7) . . ?
B15 B19 B20 59.0(6) . . ?
B18 B19 B20 108.1(9) . . ?
B14 B19 B20 107.9(8) . . ?
B22 B19 H19 122.1 . . ?
B15 B19 H19 121.9 . . ?
B18 B19 H19 122.0 . . ?
B14 B19 H19 121.8 . . ?
B20 B19 H19 121.7 . . ?
B15 B20 B21 107.5(9) . . ?
B15 B20 B16 60.4(7) . . ?
B21 B20 B16 59.6(7) . . ?
B15 B20 B19 60.0(7) . . ?
B21 B20 B19 107.5(10) . . ?
B16 B20 B19 108.4(9) . . ?
B15 B20 B22 106.8(9) . . ?
B21 B20 B22 60.2(7) . . ?
B16 B20 B22 107.7(9) . . ?
B19 B20 B22 58.9(7) . . ?
B15 B20 H20 122.1 . . ?
B21 B20 H20 122.0 . . ?
B16 B20 H20 121.4 . . ?
B19 B20 H20 121.9 . . ?
B22 B20 H20 122.4 . . ?
C12 B21 B16 60.1(7) . . ?
C12 B21 B20 106.0(9) . . ?
B16 B21 B20 60.6(7) . . ?
C12 B21 B22 103.8(9) . . ?
B16 B21 B22 109.2(9) . . ?
B20 B21 B22 61.1(8) . . ?
C12 B21 B17 57.8(7) . . ?
B16 B21 B17 108.7(9) . . ?
B20 B21 B17 108.5(10) . . ?
B22 B21 B17 59.0(8) . . ?
C12 B21 H21 124.8 . . ?
B16 B21 H21 120.3 . . ?
B20 B21 H21 121.3 . . ?
B22 B21 H21 122.5 . . ?
B17 B21 H21 122.0 . . ?
B18 B22 B19 60.9(7) . . ?
B18 B22 B17 59.6(8) . . ?
B19 B22 B17 108.4(9) . . ?
B18 B22 B21 108.4(9) . . ?
B19 B22 B21 107.4(8) . . ?
B17 B22 B21 61.0(8) . . ?
B18 B22 B20 109.0(8) . . ?
B19 B22 B20 60.3(7) . . ?
B17 B22 B20 108.1(9) . . ?
B21 B22 B20 58.7(8) . . ?
B18 B22 H22 121.1 . . ?
B19 B22 H22 121.5 . . ?
B17 B22 H22 121.4 . . ?
B21 B22 H22 122.1 . . ?
B20 B22 H22 121.8 . . ?
N1 C3 C1 114.6(8) . . ?
N1 C3 S1 130.7(8) . . ?
C1 C3 S1 114.7(7) . . ?
N1 C4 C9 118.0(8) . . ?
N1 C4 C5 121.6(8) . . ?
C9 C4 C5 119.9(9) . . ?
C6 C5 C4 118.9(8) . . ?
C6 C5 Rh1 98.7(6) . . ?
C4 C5 Rh1 96.3(6) . . ?
C6 C5 H5A 122(6) . . ?
C4 C5 H5A 119(6) . . ?
Rh1 C5 H5A 83(7) . . ?
N2 C6 C7 118.3(9) . . ?
N2 C6 C5 121.8(8) . . ?
C7 C6 C5 119.3(8) . . ?
C6 C7 C8 120.2(9) . . ?
C6 C7 H7A 119.9 . . ?
C8 C7 H7A 119.9 . . ?
C9 C8 C7 121.5(9) . . ?
C9 C8 H8A 119.2 . . ?
C7 C8 H8A 119.2 . . ?
C8 C9 C4 120.1(9) . . ?
C8 C9 H9A 119.9 . . ?
C4 C9 H9A 119.9 . . ?
N2 C10 C11 115.8(8) . . ?
N2 C10 S2 130.6(7) . . ?
C11 C10 S2 113.5(7) . . ?
C10 C11 C12 114.9(7) . . ?
C10 C11 B15 123.7(8) . . ?
C12 C11 B15 110.7(8) . . ?
C10 C11 B14 123.4(8) . . ?
C12 C11 B14 110.7(7) . . ?
B15 C11 B14 63.6(7) . . ?
C10 C11 B16 114.5(8) . . ?
C12 C11 B16 61.9(7) . . ?
B15 C11 B16 62.4(7) . . ?
B14 C11 B16 115.7(8) . . ?
C10 C11 B13 115.4(8) . . ?
C12 C11 B13 61.5(7) . . ?
B15 C11 B13 114.5(8) . . ?
B14 C11 B13 61.8(7) . . ?
B16 C11 B13 115.5(8) . . ?
C11 C12 B21 110.5(8) . . ?
C11 C12 B17 111.2(8) . . ?
B21 C12 B17 64.6(8) . . ?
C11 C12 B16 61.2(7) . . ?
B21 C12 B16 62.0(7) . . ?
B17 C12 B16 115.9(9) . . ?
C11 C12 B13 62.1(6) . . ?
B21 C12 B13 115.5(9) . . ?
B17 C12 B13 61.8(7) . . ?
B16 C12 B13 115.5(9) . . ?
C11 C12 H12A 111(4) . . ?
B21 C12 H12A 121(5) . . ?
B17 C12 H12A 131(5) . . ?
B16 C12 H12A 106(5) . . ?
B13 C12 H12A 121(5) . . ?
C17 C13 C14 107.6(8) . . ?
C17 C13 C18 127.6(8) . . ?
C14 C13 C18 124.2(9) . . ?
C17 C13 Rh1 72.8(5) . . ?
C14 C13 Rh1 70.2(5) . . ?
C18 C13 Rh1 129.4(7) . . ?
C15 C14 C13 107.5(8) . . ?
C15 C14 C19 127.8(9) . . ?
C13 C14 C19 124.5(9) . . ?
C15 C14 Rh1 70.2(5) . . ?
C13 C14 Rh1 71.5(5) . . ?
C19 C14 Rh1 127.7(6) . . ?
C14 C15 C16 108.2(8) . . ?
C14 C15 C20 126.3(8) . . ?
C16 C15 C20 125.2(9) . . ?
C14 C15 Rh1 71.4(5) . . ?
C16 C15 Rh1 71.8(5) . . ?
C20 C15 Rh1 127.5(7) . . ?
C17 C16 C15 107.5(8) . . ?
C17 C16 C21 126.8(9) . . ?
C15 C16 C21 125.6(9) . . ?
C17 C16 Rh1 73.2(5) . . ?
C15 C16 Rh1 69.7(5) . . ?
C21 C16 Rh1 126.3(7) . . ?
C16 C17 C13 109.1(8) . . ?
C16 C17 C22 125.9(9) . . ?
C13 C17 C22 124.5(9) . . ?
C16 C17 Rh1 69.7(5) . . ?
C13 C17 Rh1 69.7(5) . . ?
C22 C17 Rh1 133.4(7) . . ?
C13 C18 H18A 109.5 . . ?
C13 C18 H18B 109.5 . . ?
H18A C18 H18B 109.5 . . ?
C13 C18 H18C 109.5 . . ?
H18A C18 H18C 109.5 . . ?
H18B C18 H18C 109.5 . . ?
C14 C19 H19A 109.5 . . ?
C14 C19 H19B 109.5 . . ?
H19A C19 H19B 109.5 . . ?
C14 C19 H19C 109.5 . . ?
H19A C19 H19C 109.5 . . ?
H19B C19 H19C 109.5 . . ?
C15 C20 H20A 109.5 . . ?
C15 C20 H20B 109.5 . . ?
H20A C20 H20B 109.5 . . ?
C15 C20 H20C 109.5 . . ?
H20A C20 H20C 109.5 . . ?
H20B C20 H20C 109.5 . . ?
C16 C21 H21A 109.5 . . ?
C16 C21 H21B 109.5 . . ?
H21A C21 H21B 109.5 . . ?
C16 C21 H21C 109.5 . . ?
H21A C21 H21C 109.5 . . ?
H21B C21 H21C 109.5 . . ?
C17 C22 H22A 109.5 . . ?
C17 C22 H22B 109.5 . . ?
H22A C22 H22B 109.5 . . ?
C17 C22 H22C 109.5 . . ?
H22A C22 H22C 109.5 . . ?
H22B C22 H22C 109.5 . . ?

loop_
_geom_bond_atom_site_label_1
_geom_bond_atom_site_label_2
_geom_bond_distance
_geom_bond_site_symmetry_2
_geom_bond_publ_flag
Rh1 C15 2.168(10) . ?
Rh1 C14 2.185(9) . ?
Rh1 C16 2.197(9) . ?
Rh1 C13 2.202(9) . ?
Rh1 C17 2.243(9) . ?
Rh1 C5 2.291(9) . ?
Rh1 S2 2.362(2) . ?
Rh1 S1 2.367(3) . ?
S1 C3 1.730(9) . ?
S2 C10 1.717(9) . ?
N1 C3 1.290(11) . ?
N1 C4 1.385(11) . ?
N2 C10 1.301(11) . ?
N2 C6 1.372(11) . ?
C1 C3 1.494(14) . ?
C1 C2 1.660(13) . ?
C1 B4 1.715(14) . ?
C1 B5 1.743(14) . ?
C1 B3 1.747(13) . ?
C1 B6 1.765(15) . ?
C2 B11 1.682(16) . ?
C2 B7 1.684(14) . ?
C2 B3 1.721(15) . ?
C2 B6 1.724(14) . ?
C2 H2 0.99(4) . ?
B3 B8 1.752(17) . ?
B3 B4 1.767(15) . ?
B3 B7 1.782(17) . ?
B3 H3 1.1200 . ?
B4 B8 1.766(16) . ?
B4 B9 1.771(19) . ?
B4 B5 1.815(18) . ?
B4 H4 1.1200 . ?
B5 B10 1.756(19) . ?
B5 B9 1.760(17) . ?
B5 B6 1.771(17) . ?
B5 H5 1.1200 . ?
B6 B10 1.718(18) . ?
B6 B11 1.746(16) . ?
B6 H6 1.1200 . ?
B7 B12 1.767(16) . ?
B7 B8 1.776(16) . ?
B7 B11 1.785(15) . ?
B7 H7 1.1200 . ?
B8 B12 1.768(18) . ?
B8 B9 1.769(17) . ?
B8 H8 1.1200 . ?
B9 B12 1.775(17) . ?
B9 B10 1.809(19) . ?
B9 H9 1.1200 . ?
B10 B11 1.790(15) . ?
B10 B12 1.802(17) . ?
B10 H10 1.1200 . ?
B11 B12 1.777(17) . ?
B11 H11 1.1200 . ?
B12 H12 1.1200 . ?
B13 C12 1.735(18) . ?
B13 C11 1.744(15) . ?
B13 B17 1.761(18) . ?
B13 B18 1.768(17) . ?
B13 B14 1.779(17) . ?
B13 H13 1.1200 . ?
B14 C11 1.717(14) . ?
B14 B18 1.781(16) . ?
B14 B19 1.794(17) . ?
B14 B15 1.808(18) . ?
B14 H14 1.1200 . ?
B15 C11 1.712(15) . ?
B15 B20 1.760(16) . ?
B15 B16 1.778(18) . ?
B15 B19 1.779(16) . ?
B15 H15 1.1200 . ?
B16 C11 1.718(17) . ?
B16 C12 1.728(18) . ?
B16 B21 1.760(18) . ?
B16 B20 1.778(16) . ?
B16 H16 1.1200 . ?
B17 C12 1.693(17) . ?
B17 B18 1.759(19) . ?
B17 B22 1.773(19) . ?
B17 B21 1.81(2) . ?
B17 H17 1.1200 . ?
B18 B22 1.76(2) . ?
B18 B19 1.792(19) . ?
B18 H18 1.1200 . ?
B19 B22 1.773(17) . ?
B19 B20 1.798(18) . ?
B19 H19 1.1200 . ?
B20 B21 1.763(19) . ?
B20 B22 1.806(19) . ?
B20 H20 1.1200 . ?
B21 C12 1.690(17) . ?
B21 B22 1.790(18) . ?
B21 H21 1.1200 . ?
B22 H22 1.1200 . ?
C4 C9 1.392(12) . ?
C4 C5 1.434(12) . ?
C5 C6 1.417(13) . ?
C5 H5A 0.94(10) . ?
C6 C7 1.389(12) . ?
C7 C8 1.403(13) . ?
C7 H7A 0.9500 . ?
C8 C9 1.359(13) . ?
C8 H8A 0.9500 . ?
C9 H9A 0.9500 . ?
C10 C11 1.527(13) . ?
C11 C12 1.642(14) . ?
C12 H12A 1.02(4) . ?
C13 C17 1.427(13) . ?
C13 C14 1.438(13) . ?
C13 C18 1.500(14) . ?
C14 C15 1.433(13) . ?
C14 C19 1.489(12) . ?
C15 C16 1.440(12) . ?
C15 C20 1.499(13) . ?
C16 C17 1.414(13) . ?
C16 C21 1.517(13) . ?
C17 C22 1.493(12) . ?
C18 H18A 0.9800 . ?
C18 H18B 0.9800 . ?
C18 H18C 0.9800 . ?
C19 H19A 0.9800 . ?
C19 H19B 0.9800 . ?
C19 H19C 0.9800 . ?
C20 H20A 0.9800 . ?
C20 H20B 0.9800 . ?
C20 H20C 0.9800 . ?
C21 H21A 0.9800 . ?
C21 H21B 0.9800 . ?
C21 H21C 0.9800 . ?
C22 H22A 0.9800 . ?
C22 H22B 0.9800 . ?
C22 H22C 0.9800 . ?
